data_1559079
loop_
_publ_author_name
'Mondeshka, Diana'
'Angelova, Ivanka'
'Stensland, Birgitta'
'Werner, Per-Erik'
'Ivanov, Chavdor'

_publ_section_title
;
 Resolution and Absolute Stereochemistry of
 6,7-Dimethoxy-4-phenyl-1,2,3,4-tetrahydroisoquinoline. The Crystal
 Structure of the R-Hydrochloride Salt Form
;
_journal_name_full 'Acta Chemica Scandinavica'
_journal_page_first 54
_journal_page_last 59
_journal_paper_doi 10.3891/acta.chem.scand.46-0054
_journal_volume 46
_journal_year 1992
_chemical_formula_sum 'C17 H20 Cl N O2'
_chemical_formula_weight 305.80
_chemical_name_common
;
6,7-Dimethoxy-4-phenyl-1,2,3,4-tetrahydroisoquinoline
;
_space_group_IT_number 4
_space_group_name_Hall 'P 2yb'
_space_group_name_H-M_alt 'P 1 21 1'
_symmetry_cell_setting monoclinic
_symmetry_Int_Tables_number 4
_symmetry_space_group_name_Hall 'P 2yb'
_symmetry_space_group_name_H-M 'P 1 21 1'
_cell_angle_alpha 90.
_cell_angle_beta 95.80(2)
_cell_angle_gamma 90.
_cell_formula_units_Z 2
_cell_length_a 13.369(2)
_cell_length_b 5.455(2)
_cell_length_c 11.171(3)
_cell_volume 810.5(4)
_diffrn_ambient_temperature 293
_diffrn_radiation_probe x-ray
_diffrn_radiation_type MoK\a
_diffrn_radiation_wavelength 0.71069
_exptl_absorpt_coefficient_mu 0.236
_exptl_crystal_density_diffrn 1.25
_exptl_crystal_F_000 324
_refine_ls_number_parameters 198
_refine_ls_number_reflns 1082
_refine_ls_R_factor_gt 0.0488
_refine_ls_wR_factor_gt 0.0416
_cod_data_source_file Acta-Chem-Scand-1992-46-54.cif
_cod_data_source_block 1
_cod_original_sg_symbol_H-M 'P 21'
_cod_database_code 1559079

loop_
_space_group_symop_id
_space_group_symop_operation_xyz
1 x,y,z
2 -x,1/2+y,-z

loop_
_atom_site_label
_atom_site_type_symbol
_atom_site_thermal_displace_type
_atom_site_fract_x
_atom_site_fract_y
_atom_site_fract_z
_atom_site_occupancy
_atom_site_U_iso_or_equiv
_atom_site_calc_flag
_atom_site_refinement_flags
_atom_site_disorder_assembly
_atom_site_disorder_group
Cl Cl Uiso 0.89940(10) -0.10710 0.54380(10) 1.000 0.0417(5) . . . .
O6 O Uiso 0.4639(3) -0.1789(8) 0.1773(4) 1.000 0.0545(13) . . . .
O7 O Uiso 0.4047(3) 0.1316(10) 0.3300(4) 1.000 0.065(3) . . . .
N2 N Uiso 0.8555(3) 0.3868(13) 0.4177(3) 1.000 0.0367(13) . . . .
C1 C Uiso 0.7479(4) 0.4429(12) 0.4347(5) 1.000 0.039(3) . . . .
C3 C Uiso 0.8699(4) 0.3605(15) 0.2884(4) 1.000 0.044(3) . . . .
C4 C Uiso 0.8156(4) 0.1284(12) 0.2382(5) 1.000 0.036(3) . . . .
C4A C Uiso 0.7070(4) 0.1238(12) 0.2698(5) 1.000 0.032(3) . . . .
C5 C Uiso 0.6366(4) -0.0341(11) 0.2096(5) 1.000 0.036(3) . . . .
C6 C Uiso 0.5375(4) -0.0343(11) 0.2327(5) 1.000 0.038(3) . . . .
C7 C Uiso 0.5059(4) 0.1330(13) 0.3170(5) 1.000 0.038(3) . . . .
C8 C Uiso 0.5753(4) 0.2824(12) 0.3804(5) 1.000 0.037(3) . . . .
C8A C Uiso 0.6768(4) 0.2745(12) 0.3587(5) 1.000 0.033(3) . . . .
C41 C Uiso 0.8260(4) 0.1137(13) 0.1038(5) 1.000 0.043(3) . . . .
C42 C Uiso 0.8883(5) -0.0575(15) 0.0603(6) 1.000 0.063(3) . . . .
C43 C Uiso 0.8987(7) -0.068(2) -0.0632(8) 1.000 0.091(4) . . . .
C44 C Uiso 0.8496(6) 0.093(2) -0.1410(7) 1.000 0.086(4) . . . .
C45 C Uiso 0.7865(5) 0.2640(19) -0.0989(6) 1.000 0.081(4) . . . .
C46 C Uiso 0.7745(4) 0.2744(16) 0.0247(5) 1.000 0.060(3) . . . .
C61 C Uiso 0.4935(5) -0.3732(13) 0.1036(6) 1.000 0.056(3) . . . .
C71 C Uiso 0.3645(5) 0.3499(18) 0.3742(7) 1.000 0.086(4) . . . .

loop_
_atom_type_symbol
_atom_type_description
_atom_type_scat_dispersion_real
_atom_type_scat_dispersion_imag
_atom_type_scat_source
C C 0.0033 0.0016 ' International Tables Vol C Tables 4.2.6.8 and 6.1.1.4'
Cl Cl 0.1484 0.1585 ' International Tables Vol C Tables 4.2.6.8 and 6.1.1.4'
N N 0.0061 0.0033 ' International Tables Vol C Tables 4.2.6.8 and 6.1.1.4'
O O 0.0106 0.0060 ' International Tables Vol C Tables 4.2.6.8 and 6.1.1.4'

loop_
_geom_angle_atom_site_label_1
_geom_angle_atom_site_label_2
_geom_angle_atom_site_label_3
_geom_angle
_geom_angle_site_symmetry_1
_geom_angle_site_symmetry_2
_geom_angle_site_symmetry_3
_geom_angle_publ_flag
C6 O6 C61 117.7(5) . . . yes
C7 O7 C71 116.4(5) . . . yes
C1 N2 C3 111.3(4) . . . yes
N2 C1 C8A 111.1(5) . . . yes
N2 C3 C4 109.4(5) . . . yes
C3 C4 C4A 110.7(5) . . . no
C3 C4 C41 108.4(5) . . . no
C4A C4 C41 114.2(5) . . . no
C4 C4A C5 120.6(5) . . . no
C4 C4A C8A 120.7(5) . . . no
C5 C4A C8A 118.8(5) . . . no
C4A C5 C6 121.7(5) . . . no
O6 C6 C5 125.6(5) . . . yes
O6 C6 C7 115.4(5) . . . yes
C5 C6 C7 119.0(5) . . . no
O7 C7 C6 115.6(5) . . . yes
O7 C7 C8 124.6(6) . . . yes
C6 C7 C8 119.8(5) . . . no
C7 C8 C8A 120.4(5) . . . no
C1 C8A C4A 123.4(5) . . . no
C1 C8A C8 116.5(5) . . . no
C4A C8A C8 120.1(5) . . . no
C4 C41 C42 120.2(6) . . . no
C4 C41 C46 120.6(6) . . . no
C42 C41 C46 119.2(6) . . . no
C41 C42 C43 120.0(7) . . . no
C42 C43 C44 120.9(9) . . . no
C43 C44 C45 119.7(8) . . . no
C44 C45 C46 119.9(8) . . . no
C41 C46 C45 120.3(7) . . . no

loop_
_geom_bond_atom_site_label_1
_geom_bond_atom_site_label_2
_geom_bond_distance
_geom_bond_site_symmetry_1
_geom_bond_site_symmetry_2
_geom_bond_publ_flag
O6 C6 1.360(7) . . yes
O6 C61 1.423(8) . . yes
O7 C7 1.375(7) . . yes
O7 C71 1.416(10) . . yes
N2 C1 1.501(7) . . yes
N2 C3 1.483(6) . . yes
C1 C8A 1.518(8) . . no
C3 C4 1.537(10) . . no
C4 C4A 1.529(8) . . no
C4 C41 1.524(8) . . no
C4A C5 1.397(8) . . no
C4A C8A 1.381(8) . . no
C5 C6 1.375(8) . . no
C6 C7 1.407(8) . . no
C7 C8 1.376(8) . . no
C8 C8A 1.403(8) . . no
C41 C42 1.373(10) . . no
C41 C46 1.379(9) . . no
C42 C43 1.402(11) . . no
C43 C44 1.357(14) . . no
C44 C45 1.372(13) . . no
C45 C46 1.407(9) . . no

loop_
_geom_torsion_atom_site_label_1
_geom_torsion_atom_site_label_2
_geom_torsion_atom_site_label_3
_geom_torsion_atom_site_label_4
_geom_torsion
_geom_torsion_site_symmetry_1
_geom_torsion_site_symmetry_2
_geom_torsion_site_symmetry_3
_geom_torsion_site_symmetry_4
_geom_torsion_publ_flag
C61 O6 C6 C5 10.8(8) . . . . no
C61 O6 C6 C7 -171.7(5) . . . . no
C71 O7 C7 C6 -155.9(6) . . . . no
C71 O7 C7 C8 24.6(9) . . . . no
C3 N2 C1 C8A 46.5(7) . . . . no
C1 N2 C3 C4 -68.0(7) . . . . no
N2 C1 C8A C8 170.4(5) . . . . no
N2 C1 C8A C4A -11.3(8) . . . . no
N2 C3 C4 C4A 50.6(6) . . . . no
N2 C3 C4 C41 176.6(5) . . . . no
C41 C4 C4A C8A -139.1(6) . . . . no
C3 C4 C41 C42 107.7(7) . . . . no
C4A C4 C41 C42 -128.3(6) . . . . no
C3 C4 C4A C5 163.9(5) . . . . no
C3 C4 C41 C46 -71.2(7) . . . . no
C3 C4 C4A C8A -16.4(8) . . . . no
C41 C4 C4A C5 41.2(8) . . . . no
C4A C4 C41 C46 52.8(8) . . . . no
C4 C4A C8A C8 175.0(6) . . . . no
C5 C4A C8A C8 -5.3(9) . . . . no
C4 C4A C8A C1 -3.2(9) . . . . no
C5 C4A C8A C1 176.5(6) . . . . no
C8A C4A C5 C6 3.2(9) . . . . no
C4 C4A C5 C6 -177.2(5) . . . . no
C4A C5 C6 C7 1.6(9) . . . . no
C4A C5 C6 O6 179.0(6) . . . . no
O6 C6 C7 O7 -1.4(8) . . . . no
C5 C6 C7 C8 -4.2(9) . . . . no
O6 C6 C7 C8 178.1(5) . . . . no
C5 C6 C7 O7 176.3(5) . . . . no
O7 C7 C8 C8A -178.5(6) . . . . no
C6 C7 C8 C8A 2.1(9) . . . . no
C7 C8 C8A C1 -178.9(6) . . . . no
C7 C8 C8A C4A 2.7(9) . . . . no
C4 C41 C42 C43 -179.1(7) . . . . no
C46 C41 C42 C43 -0.2(11) . . . . no
C4 C41 C46 C45 178.3(6) . . . . no
C42 C41 C46 C45 -0.6(10) . . . . no
C41 C42 C43 C44 1.5(13) . . . . no
C42 C43 C44 C45 -2.0(14) . . . . no
C43 C44 C45 C46 1.2(13) . . . . no
C44 C45 C46 C41 0.1(12) . . . . no
